data_1008943
loop_
_publ_author_name
'Soubeyroux, J L'
'Chevreau, N'
'Demazeau, G'
'Hagenmueller, P'

_publ_section_title
;
Etude par diffraction de neutrons de la phase Sr0.5 La1.5 Li0.5 Fe0.5 O4
;
_journal_coden_ASTM JSSCBI
_journal_name_full 'Journal of Solid State Chemistry'
_journal_page_first 38
_journal_page_last 43
_journal_paper_doi 10.1016/0022-4596(84)90312-8
_journal_volume 51
_journal_year 1984
_chemical_formula_structural 'Sr0.5 La1.5 Li0.5 Fe0.5 O4'
_chemical_formula_sum 'Fe0.5 La1.5 Li0.5 O4 Sr0.5'
_chemical_name_systematic
;
Strontium lanthanum lithium iron(IV) oxide (0.5/1.5/0.5/0.5/4)
;
_space_group_IT_number 123
_symmetry_cell_setting tetragonal
_symmetry_Int_Tables_number 123
_symmetry_space_group_name_Hall '-P 4 2'
_symmetry_space_group_name_H-M 'P 4/m m m'
_cell_angle_alpha 90
_cell_angle_beta 90
_cell_angle_gamma 90
_cell_formula_units_Z 4
_cell_length_a 5.3174
_cell_length_b 5.3174
_cell_length_c 13.02
_cell_volume 368.1
_refine_ls_R_factor_all 0.064
_cod_original_formula_sum 'Fe.5 La1.5 Li.5 O4 Sr.5'
_cod_database_code 1008943

loop_
_symmetry_equiv_pos_as_xyz
x,y,z
-x,-y,z
-x,y,z
x,-y,z
-y,x,z
y,-x,z
y,x,z
-y,-x,z
-x,-y,-z
x,y,-z
x,-y,-z
-x,y,-z
y,-x,-z
-y,x,-z
-y,-x,-z
y,x,-z

loop_
_atom_site_label
_atom_site_type_symbol
_atom_site_symmetry_multiplicity
_atom_site_Wyckoff_symbol
_atom_site_fract_x
_atom_site_fract_y
_atom_site_fract_z
_atom_site_occupancy
_atom_site_attached_hydrogens
_atom_site_calc_flag
Li1 Li1+ 1 a 0. 0. 0. 1. 0 d
Fe1 Fe4+ 1 c 0.5 0.5 0. 1. 0 d
Fe2 Fe4+ 2 e 0.5 0. 0.5 0.5 0 d
Li2 Li1+ 2 e 0.5 0. 0.5 0.5 0 d
Sr1 Sr2+ 4 i 0.5 0. 0.144(3) 0.25 0 d
La1 La3+ 4 i 0.5 0. 0.144(3) 0.75 0 d
Sr2 Sr2+ 2 g 0. 0. 0.363(3) 0.25 0 d
La2 La3+ 2 g 0. 0. 0.363(3) 0.75 0 d
Sr3 Sr2+ 2 h 0.5 0.5 0.366(3) 0.25 0 d
La3 La3+ 2 h 0.5 0.5 0.366(3) 0.75 0 d
O1 O2- 4 j 0.262(4) 0.262(4) 0. 1. 0 d
O2 O2- 2 g 0. 0. 0.181(5) 1. 0 d
O3 O2- 2 h 0.5 0.5 0.176(6) 1. 0 d
O4 O2- 4 i 0.5 0. 0.328(5) 1. 0 d
O5 O2- 4 k 0.25 0.25 0.5 1. 0 d

loop_
_atom_type_symbol
_atom_type_oxidation_number
Li1+ 1.000
Fe4+ 4.000
Sr2+ 2.000
La3+ 3.000
O2- -2.000
